data_7207469
loop_
_publ_author_name
'Kan, Wei-Qiu'
'Ma, Jian-Fang'
'Liu, Ying-Ying'
'Yang, Jin'
'Liu, Bo'

_publ_section_title
;
 0D, 2D and 3D metal phosphonates assembled from a new
 2&#x2032;-carboxybiphenyl-4-ylmethylphosphonic acid: Syntheses,
 topological structures and photoluminescent properties
;
_journal_issue 6
_journal_name_full CrystEngComm
_journal_page_first 2268
_journal_paper_doi 10.1039/c2ce06479k
_journal_volume 14
_journal_year 2012
_chemical_formula_moiety 'C28 H20 Cd3 O10 P2, 2(H2 O)'
_chemical_formula_sum 'C28 H24 Cd3 O12 P2'
_chemical_formula_weight 951.61
_chemical_name_systematic
;
?
;
_space_group_IT_number 61
_symmetry_cell_setting orthorhombic
_symmetry_space_group_name_Hall '-P 2ac 2ab'
_symmetry_space_group_name_H-M 'P b c a'
_atom_sites_solution_hydrogens geom
_atom_sites_solution_primary direct
_atom_sites_solution_secondary difmap
_audit_creation_method SHELXL-97
_cell_angle_alpha 90.000(5)
_cell_angle_beta 90.000(5)
_cell_angle_gamma 90.000(5)
_cell_formula_units_Z 4
_cell_length_a 10.151(5)
_cell_length_b 9.687(5)
_cell_length_c 29.778(5)
_cell_measurement_reflns_used 5410
_cell_measurement_temperature 293(2)
_cell_measurement_theta_max 29.0450
_cell_measurement_theta_min 2.9801
_cell_volume 2928(2)
_computing_cell_refinement CrysAlis
_computing_data_collection 'CrysAlis (Oxford Diffraction, 2006)'
_computing_data_reduction CrysAlis
_computing_structure_refinement 'SHELXL-97 (Sheldrick, 1997)'
_computing_structure_solution 'SHELXL-97 (Sheldrick, 1997)'
_diffrn_ambient_temperature 293(2)
_diffrn_detector_area_resol_mean 10.0
_diffrn_measured_fraction_theta_full 0.999
_diffrn_measured_fraction_theta_max 0.999
_diffrn_measurement_device_type 'Oxford Diffraction Gemini R Ultra'
_diffrn_measurement_method '\w scan'
_diffrn_radiation_monochromator graphite
_diffrn_radiation_source 'fine-focus sealed tube'
_diffrn_radiation_type MoK\a
_diffrn_radiation_wavelength 0.71069
_diffrn_reflns_av_R_equivalents 0.0320
_diffrn_reflns_av_sigmaI/netI 0.0305
_diffrn_reflns_limit_h_max 12
_diffrn_reflns_limit_h_min -10
_diffrn_reflns_limit_k_max 9
_diffrn_reflns_limit_k_min -11
_diffrn_reflns_limit_l_max 35
_diffrn_reflns_limit_l_min -32
_diffrn_reflns_number 10260
_diffrn_reflns_theta_full 25.00
_diffrn_reflns_theta_max 25.35
_diffrn_reflns_theta_min 2.99
_exptl_absorpt_coefficient_mu 2.334
_exptl_absorpt_correction_T_max 1.00000
_exptl_absorpt_correction_T_min 0.76641
_exptl_absorpt_correction_type multi-scan
_exptl_absorpt_process_details
;
CrysAlis (Oxford Diffraction, 2006)
;
_exptl_crystal_colour colourless
_exptl_crystal_density_diffrn 2.159
_exptl_crystal_density_method 'not measured'
_exptl_crystal_description block
_exptl_crystal_F_000 1848
_exptl_crystal_size_max 0.25
_exptl_crystal_size_mid 0.23
_exptl_crystal_size_min 0.21
_refine_diff_density_max 0.569
_refine_diff_density_min -0.426
_refine_diff_density_rms 0.090
_refine_ls_extinction_method none
_refine_ls_goodness_of_fit_ref 1.055
_refine_ls_hydrogen_treatment constr
_refine_ls_matrix_type full
_refine_ls_number_parameters 202
_refine_ls_number_reflns 2679
_refine_ls_number_restraints 3
_refine_ls_restrained_S_all 1.054
_refine_ls_R_factor_all 0.0323
_refine_ls_R_factor_gt 0.0280
_refine_ls_shift/su_max 0.008
_refine_ls_shift/su_mean 0.001
_refine_ls_structure_factor_coef Fsqd
_refine_ls_weighting_details 'calc w=1/[\s^2^(Fo^2^)+(0.0201P)^2^+5.6456P] where P=(Fo^2^+2Fc^2^)/3'
_refine_ls_weighting_scheme calc
_refine_ls_wR_factor_gt 0.0564
_refine_ls_wR_factor_ref 0.0585
_reflns_number_gt 2443
_reflns_number_total 2679
_reflns_threshold_expression >2\s(I)
_cod_data_source_file c2ce06479k.txt
_cod_data_source_block compound-5
_cod_original_sg_symbol_H-M Pbca
_cod_database_code 7207469

loop_
_symmetry_equiv_pos_as_xyz
'x, y, z'
'-x+1/2, -y, z+1/2'
'x+1/2, -y+1/2, -z'
'-x, y+1/2, -z+1/2'
'-x, -y, -z'
'x-1/2, y, -z-1/2'
'-x-1/2, y-1/2, z'
'x, -y-1/2, z-1/2'

loop_
_atom_site_label
_atom_site_type_symbol
_atom_site_fract_x
_atom_site_fract_y
_atom_site_fract_z
_atom_site_U_iso_or_equiv
_atom_site_adp_type
_atom_site_occupancy
_atom_site_symmetry_multiplicity
_atom_site_calc_flag
_atom_site_refinement_flags
Cd1 Cd 0.5000 -0.5000 0.0000 0.01824(10) Uani 1 2 d S
Cd2 Cd 0.37812(2) 0.10954(3) 0.025113(9) 0.01845(9) Uani 1 1 d .
P1 P 0.79105(9) -0.30432(9) 0.02195(3) 0.01525(19) Uani 1 1 d .
C1 C 0.7697(4) -0.3349(4) 0.08092(12) 0.0232(8) Uani 1 1 d .
H1A H 0.7288 -0.4247 0.0846 0.028 Uiso 1 1 calc R
H1B H 0.8563 -0.3397 0.0946 0.028 Uiso 1 1 calc R
C2 C 0.6891(4) -0.2308(4) 0.10663(12) 0.0232(8) Uani 1 1 d .
C3 C 0.7422(4) -0.1565(4) 0.14195(12) 0.0278(9) Uani 1 1 d .
H3 H 0.8305 -0.1687 0.1493 0.033 Uiso 1 1 calc R
C4 C 0.6667(4) -0.0643(4) 0.16664(13) 0.0291(9) Uani 1 1 d .
H4 H 0.7056 -0.0144 0.1898 0.035 Uiso 1 1 calc R
C5 C 0.5342(4) -0.0454(4) 0.15734(12) 0.0263(9) Uani 1 1 d .
C6 C 0.4810(4) -0.1207(4) 0.12191(13) 0.0277(9) Uani 1 1 d .
H6 H 0.3922 -0.1103 0.1150 0.033 Uiso 1 1 calc R
C7 C 0.5562(4) -0.2098(4) 0.09685(13) 0.0262(9) Uani 1 1 d .
H7 H 0.5179 -0.2570 0.0730 0.031 Uiso 1 1 calc R
C8 C 0.4516(4) 0.0503(4) 0.18479(13) 0.0292(9) Uani 1 1 d .
C9 C 0.4680(5) 0.0559(5) 0.23129(14) 0.0406(11) Uani 1 1 d .
H9 H 0.5321 0.0013 0.2449 0.049 Uiso 1 1 calc R
C10 C 0.3907(5) 0.1412(5) 0.25750(15) 0.0461(12) Uani 1 1 d .
H10 H 0.4051 0.1459 0.2883 0.055 Uiso 1 1 calc R
C11 C 0.2929(5) 0.2189(5) 0.23829(14) 0.0487(13) Uani 1 1 d .
H11 H 0.2395 0.2743 0.2561 0.058 Uiso 1 1 calc R
C12 C 0.2739(5) 0.2148(5) 0.19257(14) 0.0419(11) Uani 1 1 d .
H12 H 0.2069 0.2669 0.1796 0.050 Uiso 1 1 calc R
C13 C 0.3542(4) 0.1332(4) 0.16556(13) 0.0270(9) Uani 1 1 d .
C14 C 0.3421(4) 0.1411(4) 0.11554(13) 0.0252(9) Uani 1 1 d .
O1 O 0.6571(2) -0.3316(2) -0.00050(8) 0.0204(5) Uani 1 1 d .
O2 O 0.8992(2) -0.4040(2) 0.00585(8) 0.0200(5) Uani 1 1 d .
O3 O 0.8273(2) -0.1541(2) 0.01174(8) 0.0191(5) Uani 1 1 d .
O4 O 0.4333(3) 0.1983(3) 0.09406(9) 0.0321(7) Uani 1 1 d .
O5 O 0.2483(2) 0.0868(2) 0.09500(7) 0.0463(8) Uani 1 1 d .
O1W O 0.5128(2) -0.4783(2) -0.07681(7) 0.0305(6) Uani 1 1 d RD
H1 H 0.5799 -0.5251 -0.0846 0.046 Uiso 1 1 d RD
H1' H 0.5166 -0.3929 -0.0831 0.046 Uiso 1 1 d RD

loop_
_atom_site_aniso_label
_atom_site_aniso_U_11
_atom_site_aniso_U_22
_atom_site_aniso_U_33
_atom_site_aniso_U_23
_atom_site_aniso_U_13
_atom_site_aniso_U_12
Cd1 0.01280(18) 0.01311(19) 0.0288(2) 0.00019(15) -0.00098(16) -0.00090(14)
Cd2 0.01678(15) 0.01509(14) 0.02347(15) -0.00154(11) -0.00129(11) 0.00226(10)
P1 0.0131(4) 0.0110(4) 0.0216(4) -0.0002(3) -0.0010(4) 0.0006(4)
C1 0.0210(19) 0.025(2) 0.0239(19) 0.0034(15) -0.0011(16) 0.0036(16)
C2 0.024(2) 0.022(2) 0.0232(18) 0.0059(15) 0.0036(17) 0.0007(16)
C3 0.025(2) 0.034(2) 0.0243(19) 0.0045(17) -0.0001(17) 0.0000(18)
C4 0.033(2) 0.033(2) 0.022(2) -0.0021(17) -0.0025(19) -0.0043(19)
C5 0.032(2) 0.025(2) 0.0227(19) 0.0021(16) 0.0052(18) -0.0007(18)
C6 0.021(2) 0.028(2) 0.034(2) 0.0002(17) 0.0009(18) -0.0024(17)
C7 0.027(2) 0.027(2) 0.025(2) -0.0025(16) 0.0004(18) -0.0014(18)
C8 0.035(2) 0.028(2) 0.024(2) -0.0030(16) 0.0056(19) -0.0009(19)
C9 0.047(3) 0.046(3) 0.029(2) 0.0006(19) 0.002(2) 0.008(2)
C10 0.055(3) 0.059(3) 0.024(2) -0.007(2) 0.005(2) 0.005(3)
C11 0.053(3) 0.061(3) 0.032(2) -0.017(2) 0.008(2) 0.012(3)
C12 0.044(3) 0.049(3) 0.033(2) -0.009(2) 0.003(2) 0.017(2)
C13 0.025(2) 0.031(2) 0.025(2) -0.0040(17) 0.0038(18) -0.0018(18)
C14 0.024(2) 0.022(2) 0.029(2) -0.0044(16) -0.0009(18) 0.0059(17)
O1 0.0141(12) 0.0143(12) 0.0329(14) 0.0006(10) -0.0019(11) -0.0019(10)
O2 0.0165(12) 0.0137(13) 0.0297(14) -0.0041(10) -0.0006(11) 0.0023(10)
O3 0.0164(12) 0.0121(12) 0.0287(13) -0.0011(10) -0.0007(11) -0.0017(10)
O4 0.0315(15) 0.0360(17) 0.0288(15) 0.0022(12) 0.0022(13) 0.0004(14)
O5 0.0418(18) 0.059(2) 0.0376(17) 0.0008(15) -0.0124(16) -0.0164(17)
O1W 0.0286(15) 0.0269(15) 0.0358(15) -0.0029(12) 0.0025(13) 0.0021(12)

loop_
_atom_type_symbol
_atom_type_description
_atom_type_scat_dispersion_real
_atom_type_scat_dispersion_imag
_atom_type_scat_source
C C 0.0033 0.0016 'International Tables Vol C Tables 4.2.6.8 and 6.1.1.4'
H H 0.0000 0.0000 'International Tables Vol C Tables 4.2.6.8 and 6.1.1.4'
O O 0.0106 0.0060 'International Tables Vol C Tables 4.2.6.8 and 6.1.1.4'
P P 0.1023 0.0942 'International Tables Vol C Tables 4.2.6.8 and 6.1.1.4'
Cd Cd -0.8075 1.2024 'International Tables Vol C Tables 4.2.6.8 and 6.1.1.4'

loop_
_geom_angle_atom_site_label_1
_geom_angle_atom_site_label_2
_geom_angle_atom_site_label_3
_geom_angle
_geom_angle_site_symmetry_1
_geom_angle_site_symmetry_3
O1 Cd1 O1 180.0 . 5_645
O1 Cd1 O1W 83.60(8) . .
O1 Cd1 O1W 96.40(8) 5_645 .
O1 Cd1 O1W 96.40(8) . 5_645
O1 Cd1 O1W 83.60(8) 5_645 5_645
O1W Cd1 O1W 180.00(10) . 5_645
O1 Cd1 O3 93.83(9) . 3_445
O1 Cd1 O3 86.17(9) 5_645 3_445
O1W Cd1 O3 80.48(8) . 3_445
O1W Cd1 O3 99.52(8) 5_645 3_445
O1 Cd1 O3 86.17(9) . 7_755
O1 Cd1 O3 93.83(9) 5_645 7_755
O1W Cd1 O3 99.52(8) . 7_755
O1W Cd1 O3 80.48(8) 5_645 7_755
O3 Cd1 O3 180.0 3_445 7_755
O2 Cd2 O4 133.53(9) 3_445 .
O2 Cd2 O1 136.58(9) 3_445 5_655
O4 Cd2 O1 88.42(9) . 5_655
O2 Cd2 O2 75.68(9) 3_445 7_765
O4 Cd2 O2 90.26(9) . 7_765
O1 Cd2 O2 97.16(8) 5_655 7_765
O2 Cd2 O3 93.20(8) 3_445 5_655
O4 Cd2 O3 123.68(9) . 5_655
O1 Cd2 O3 63.26(8) 5_655 5_655
O2 Cd2 O3 137.73(9) 7_765 5_655
O2 Cd2 O5 108.85(8) 3_445 .
O4 Cd2 O5 53.90(9) . .
O1 Cd2 O5 105.58(8) 5_655 .
O2 Cd2 O5 135.84(8) 7_765 .
O3 Cd2 O5 86.43(8) 5_655 .
O2 Cd2 C14 121.72(10) 3_445 .
O4 Cd2 C14 27.11(10) . .
O1 Cd2 C14 100.86(10) 5_655 .
O2 Cd2 C14 112.17(10) 7_765 .
O3 Cd2 C14 108.34(10) 5_655 .
O5 Cd2 C14 27.15(9) . .
O2 Cd2 P1 116.19(7) 3_445 5_655
O4 Cd2 P1 109.37(7) . 5_655
O1 Cd2 P1 31.65(6) 5_655 5_655
O2 Cd2 P1 119.27(7) 7_765 5_655
O3 Cd2 P1 31.69(6) 5_655 5_655
O5 Cd2 P1 98.54(6) . 5_655
C14 Cd2 P1 108.83(8) . 5_655
O3 P1 O1 106.82(13) . .
O3 P1 O2 111.26(14) . .
O1 P1 O2 112.81(14) . .
O3 P1 C1 112.35(16) . .
O1 P1 C1 106.88(16) . .
O2 P1 C1 106.72(15) . .
O3 P1 Cd2 55.27(10) . 5_655
O1 P1 Cd2 51.72(9) . 5_655
O2 P1 Cd2 132.66(11) . 5_655
C1 P1 Cd2 120.46(12) . 5_655
C2 C1 P1 116.9(3) . .
C2 C1 H1A 108.1 . .
P1 C1 H1A 108.1 . .
C2 C1 H1B 108.1 . .
P1 C1 H1B 108.1 . .
H1A C1 H1B 107.3 . .
C3 C2 C7 117.4(4) . .
C3 C2 C1 121.5(3) . .
C7 C2 C1 121.1(3) . .
C4 C3 C2 121.5(4) . .
C4 C3 H3 119.3 . .
C2 C3 H3 119.3 . .
C5 C4 C3 121.0(4) . .
C5 C4 H4 119.5 . .
C3 C4 H4 119.5 . .
C4 C5 C6 117.3(4) . .
C4 C5 C8 121.2(4) . .
C6 C5 C8 121.5(4) . .
C7 C6 C5 121.7(4) . .
C7 C6 H6 119.1 . .
C5 C6 H6 119.1 . .
C6 C7 C2 121.0(4) . .
C6 C7 H7 119.5 . .
C2 C7 H7 119.5 . .
C9 C8 C13 117.9(4) . .
C9 C8 C5 120.0(4) . .
C13 C8 C5 122.0(3) . .
C10 C9 C8 121.1(4) . .
C10 C9 H9 119.5 . .
C8 C9 H9 119.5 . .
C11 C10 C9 120.3(4) . .
C11 C10 H10 119.9 . .
C9 C10 H10 119.9 . .
C10 C11 C12 119.9(4) . .
C10 C11 H11 120.0 . .
C12 C11 H11 120.0 . .
C11 C12 C13 120.4(4) . .
C11 C12 H12 119.8 . .
C13 C12 H12 119.8 . .
C12 C13 C8 120.3(4) . .
C12 C13 C14 119.9(4) . .
C8 C13 C14 119.7(3) . .
O5 C14 O4 120.0(3) . .
O5 C14 C13 121.9(4) . .
O4 C14 C13 118.0(3) . .
O5 C14 Cd2 64.67(19) . .
O4 C14 Cd2 56.54(19) . .
C13 C14 Cd2 164.5(3) . .
P1 O1 Cd1 137.56(14) . .
P1 O1 Cd2 96.63(11) . 5_655
Cd1 O1 Cd2 124.19(11) . 5_655
P1 O2 Cd2 128.87(14) . 3_545
P1 O2 Cd2 125.38(13) . 7_755
Cd2 O2 Cd2 104.32(9) 3_545 7_755
P1 O3 Cd1 145.07(14) . 3_545
P1 O3 Cd2 93.04(11) . 5_655
Cd1 O3 Cd2 118.09(10) 3_545 5_655
C14 O4 Cd2 96.4(2) . .
C14 O5 Cd2 88.2(2) . .
Cd1 O1W H1 105.5 . .
Cd1 O1W H1' 108.2 . .
H1 O1W H1' 115.0 . .

loop_
_geom_bond_atom_site_label_1
_geom_bond_atom_site_label_2
_geom_bond_distance
_geom_bond_site_symmetry_2
Cd1 O1 2.282(2) .
Cd1 O1 2.282(2) 5_645
Cd1 O1W 2.301(2) .
Cd1 O1W 2.301(2) 5_645
Cd1 O3 2.329(2) 3_445
Cd1 O3 2.329(2) 7_755
Cd2 O2 2.205(2) 3_445
Cd2 O4 2.295(3) .
Cd2 O1 2.300(3) 5_655
Cd2 O2 2.335(3) 7_765
Cd2 O3 2.396(3) 5_655
Cd2 O5 2.473(2) .
Cd2 C14 2.735(4) .
Cd2 P1 2.9110(12) 5_655
P1 O3 1.531(3) .
P1 O1 1.538(3) .
P1 O2 1.539(2) .
P1 C1 1.794(4) .
P1 Cd2 2.9110(12) 5_655
C1 C2 1.507(5) .
C1 H1A 0.9700 .
C1 H1B 0.9700 .
C2 C3 1.384(5) .
C2 C7 1.396(5) .
C3 C4 1.388(5) .
C3 H3 0.9300 .
C4 C5 1.384(6) .
C4 H4 0.9300 .
C5 C6 1.392(5) .
C5 C8 1.493(6) .
C6 C7 1.373(5) .
C6 H6 0.9300 .
C7 H7 0.9300 .
C8 C9 1.396(5) .
C8 C13 1.397(6) .
C9 C10 1.381(6) .
C9 H9 0.9300 .
C10 C11 1.371(7) .
C10 H10 0.9300 .
C11 C12 1.376(6) .
C11 H11 0.9300 .
C12 C13 1.392(6) .
C12 H12 0.9300 .
C13 C14 1.496(5) .
C14 O5 1.249(4) .
C14 O4 1.254(5) .
O1 Cd2 2.300(3) 5_655
O2 Cd2 2.205(2) 3_545
O2 Cd2 2.335(3) 7_755
O3 Cd1 2.329(2) 3_545
O3 Cd2 2.396(3) 5_655
O1W H1 0.8502 .
O1W H1' 0.8493 .

loop_
_geom_hbond_atom_site_label_D
_geom_hbond_atom_site_label_H
_geom_hbond_atom_site_label_A
_geom_hbond_distance_DH
_geom_hbond_distance_HA
_geom_hbond_distance_DA
_geom_hbond_angle_DHA
_geom_hbond_site_symmetry_A
O1W H1 O5 0.85 1.84 2.667(2) 164.7 3_545
O1W H1' O4 0.85 1.98 2.814(4) 167.3 5_655

loop_
_geom_torsion_atom_site_label_1
_geom_torsion_atom_site_label_2
_geom_torsion_atom_site_label_3
_geom_torsion_atom_site_label_4
_geom_torsion
_geom_torsion_site_symmetry_1
_geom_torsion_site_symmetry_4
O3 P1 C1 C2 45.7(3) . .
O1 P1 C1 C2 -71.2(3) . .
O2 P1 C1 C2 167.9(3) . .
Cd2 P1 C1 C2 -16.1(3) 5_655 .
P1 C1 C2 C3 -119.5(3) . .
P1 C1 C2 C7 63.2(4) . .
C7 C2 C3 C4 -0.3(5) . .
C1 C2 C3 C4 -177.6(3) . .
C2 C3 C4 C5 1.4(6) . .
C3 C4 C5 C6 -1.0(6) . .
C3 C4 C5 C8 178.0(4) . .
C4 C5 C6 C7 -0.3(6) . .
C8 C5 C6 C7 -179.3(4) . .
C5 C6 C7 C2 1.4(6) . .
C3 C2 C7 C6 -1.1(6) . .
C1 C2 C7 C6 176.3(3) . .
C4 C5 C8 C9 -39.9(6) . .
C6 C5 C8 C9 139.0(4) . .
C4 C5 C8 C13 141.9(4) . .
C6 C5 C8 C13 -39.1(6) . .
C13 C8 C9 C10 -0.2(7) . .
C5 C8 C9 C10 -178.5(4) . .
C8 C9 C10 C11 2.2(7) . .
C9 C10 C11 C12 -1.7(8) . .
C10 C11 C12 C13 -0.6(8) . .
C11 C12 C13 C8 2.6(7) . .
C11 C12 C13 C14 -173.4(4) . .
C9 C8 C13 C12 -2.1(6) . .
C5 C8 C13 C12 176.1(4) . .
C9 C8 C13 C14 173.9(4) . .
C5 C8 C13 C14 -7.9(6) . .
C12 C13 C14 O5 -75.2(5) . .
C8 C13 C14 O5 108.7(4) . .
C12 C13 C14 O4 108.4(5) . .
C8 C13 C14 O4 -67.6(5) . .
C12 C13 C14 Cd2 173.8(8) . .
C8 C13 C14 Cd2 -2.3(13) . .
O2 Cd2 C14 O5 -68.1(2) 3_445 .
O4 Cd2 C14 O5 167.2(4) . .
O1 Cd2 C14 O5 103.02(19) 5_655 .
O2 Cd2 C14 O5 -154.55(18) 7_765 .
O3 Cd2 C14 O5 37.8(2) 5_655 .
P1 Cd2 C14 O5 71.3(2) 5_655 .
O2 Cd2 C14 O4 124.7(2) 3_445 .
O1 Cd2 C14 O4 -64.2(2) 5_655 .
O2 Cd2 C14 O4 38.3(2) 7_765 .
O3 Cd2 C14 O4 -129.4(2) 5_655 .
O5 Cd2 C14 O4 -167.2(4) . .
P1 Cd2 C14 O4 -95.9(2) 5_655 .
O2 Cd2 C14 C13 50.6(11) 3_445 .
O4 Cd2 C14 C13 -74.1(10) . .
O1 Cd2 C14 C13 -138.2(10) 5_655 .
O2 Cd2 C14 C13 -35.8(11) 7_765 .
O3 Cd2 C14 C13 156.5(10) 5_655 .
O5 Cd2 C14 C13 118.7(11) . .
P1 Cd2 C14 C13 -170.0(10) 5_655 .
O3 P1 O1 Cd1 -169.51(19) . .
O2 P1 O1 Cd1 67.9(2) . .
C1 P1 O1 Cd1 -49.0(2) . .
Cd2 P1 O1 Cd1 -164.9(3) 5_655 .
O3 P1 O1 Cd2 -4.64(14) . 5_655
O2 P1 O1 Cd2 -127.20(13) . 5_655
C1 P1 O1 Cd2 115.81(14) . 5_655
O1 Cd1 O1 P1 49(100) 5_645 .
O1W Cd1 O1 P1 -132.0(2) . .
O1W Cd1 O1 P1 48.0(2) 5_645 .
O3 Cd1 O1 P1 148.0(2) 3_445 .
O3 Cd1 O1 P1 -32.0(2) 7_755 .
O1 Cd1 O1 Cd2 -112(100) 5_645 5_655
O1W Cd1 O1 Cd2 66.26(13) . 5_655
O1W Cd1 O1 Cd2 -113.74(13) 5_645 5_655
O3 Cd1 O1 Cd2 -13.70(14) 3_445 5_655
O3 Cd1 O1 Cd2 166.30(14) 7_755 5_655
O3 P1 O2 Cd2 -141.89(17) . 3_545
O1 P1 O2 Cd2 -21.9(2) . 3_545
C1 P1 O2 Cd2 95.2(2) . 3_545
Cd2 P1 O2 Cd2 -80.1(2) 5_655 3_545
O3 P1 O2 Cd2 54.0(2) . 7_755
O1 P1 O2 Cd2 174.00(14) . 7_755
C1 P1 O2 Cd2 -68.9(2) . 7_755
Cd2 P1 O2 Cd2 115.76(14) 5_655 7_755
O1 P1 O3 Cd1 -149.6(2) . 3_545
O2 P1 O3 Cd1 -26.1(3) . 3_545
C1 P1 O3 Cd1 93.5(3) . 3_545
Cd2 P1 O3 Cd1 -154.1(3) 5_655 3_545
O1 P1 O3 Cd2 4.43(14) . 5_655
O2 P1 O3 Cd2 127.95(12) . 5_655
C1 P1 O3 Cd2 -112.46(15) . 5_655
O5 C14 O4 Cd2 -13.4(4) . .
C13 C14 O4 Cd2 163.0(3) . .
O2 Cd2 O4 C14 -74.7(3) 3_445 .
O1 Cd2 O4 C14 117.8(2) 5_655 .
O2 Cd2 O4 C14 -145.0(2) 7_765 .
O3 Cd2 O4 C14 61.8(2) 5_655 .
O5 Cd2 O4 C14 7.2(2) . .
P1 Cd2 O4 C14 93.7(2) 5_655 .
O4 C14 O5 Cd2 12.3(3) . .
C13 C14 O5 Cd2 -164.0(3) . .
O2 Cd2 O5 C14 123.5(2) 3_445 .
O4 Cd2 O5 C14 -7.2(2) . .
O1 Cd2 O5 C14 -83.4(2) 5_655 .
O2 Cd2 O5 C14 34.8(2) 7_765 .
O3 Cd2 O5 C14 -144.4(2) 5_655 .
P1 Cd2 O5 C14 -115.0(2) 5_655 .
